data_7246749
loop_
_publ_author_name
'Zhou, Fuli'
'Body, Carole'
'Robeyns, Koen'
'Leyssens, Tom'
'Shemchuk, Oleksii'

_publ_section_title
;
 On the pairwise cocrystallization of racemic compounds
;
_journal_issue 20
_journal_name_full CrystEngComm
_journal_page_first 3060
_journal_page_last 3065
_journal_paper_doi 10.1039/D3CE00226H
_journal_volume 25
_journal_year 2023
_chemical_formula_moiety 'C13 H18 O2, C5 H9 N O2'
_chemical_formula_sum 'C18 H27 N O4'
_chemical_formula_weight 321.40
_space_group_crystal_system monoclinic
_space_group_IT_number 14
_space_group_name_Hall '-P 2ybc'
_space_group_name_H-M_alt 'P 1 21/c 1'
_atom_sites_solution_hydrogens geom
_atom_sites_solution_primary dual
_audit_creation_method SHELXL-2018/3
_audit_update_record
;
2023-03-09 deposited with the CCDC.	2023-04-28 downloaded from the CCDC.
;
_cell_angle_alpha 90
_cell_angle_beta 90.501(8)
_cell_angle_gamma 90
_cell_formula_units_Z 8
_cell_length_a 9.4241(7)
_cell_length_b 37.399(2)
_cell_length_c 10.4169(11)
_cell_measurement_reflns_used 700
_cell_measurement_temperature 297(2)
_cell_measurement_theta_max 22.3700
_cell_measurement_theta_min 2.9180
_cell_volume 3671.3(5)
_computing_cell_refinement
;
CrysAlisPro, Agilent Technologies,
Version 1.171.37.35 (release 13-08-2014 CrysAlis171 .NET)
(compiled Aug 13 2014,18:06:01)
;
_computing_data_collection MAR
_computing_data_reduction
;
CrysAlisPro, Agilent Technologies,
Version 1.171.37.35 (release 13-08-2014 CrysAlis171 .NET)
(compiled Aug 13 2014,18:06:01)
;
_computing_molecular_graphics 'MERCURY (Macrae et al., 2008)'
_computing_publication_material
;
'MERCURY (Macrae et al., 2008), Platon (Spek, 2009)'
;
_computing_structure_refinement 'SHELXL-2018/3 (Sheldrick, 2018)'
_computing_structure_solution 'SHELXT (Sheldrick, 2015)'
_diffrn_ambient_temperature 297(2)
_diffrn_measured_fraction_theta_full 0.982
_diffrn_measured_fraction_theta_max 0.982
_diffrn_measurement_device_type 'MAR345 image plate'
_diffrn_measurement_method
;
'140 images, \D\F 0.75\% '
;
_diffrn_radiation_type MoK\a
_diffrn_radiation_wavelength 0.71073
_diffrn_reflns_av_R_equivalents 0.0788
_diffrn_reflns_av_unetI/netI 0.0771
_diffrn_reflns_Laue_measured_fraction_full 0.982
_diffrn_reflns_Laue_measured_fraction_max 0.982
_diffrn_reflns_limit_h_max 10
_diffrn_reflns_limit_h_min -10
_diffrn_reflns_limit_k_max 40
_diffrn_reflns_limit_k_min -38
_diffrn_reflns_limit_l_max 8
_diffrn_reflns_limit_l_min -11
_diffrn_reflns_number 15139
_diffrn_reflns_point_group_measured_fraction_full 0.982
_diffrn_reflns_point_group_measured_fraction_max 0.982
_diffrn_reflns_theta_full 22.439
_diffrn_reflns_theta_max 22.439
_diffrn_reflns_theta_min 2.928
_diffrn_source 'Incoatec microfocus source'
_exptl_absorpt_coefficient_mu 0.081
_exptl_absorpt_correction_T_max 0.999
_exptl_absorpt_correction_T_min 0.127
_exptl_absorpt_correction_type multi-scan
_exptl_absorpt_process_details SADABS
_exptl_crystal_colour ?colourless
_exptl_crystal_density_diffrn 1.163
_exptl_crystal_description needle
_exptl_crystal_F_000 1392
_exptl_crystal_size_max 0.11
_exptl_crystal_size_mid 0.03
_exptl_crystal_size_min 0.01
_refine_diff_density_max 0.217
_refine_diff_density_min -0.161
_refine_diff_density_rms 0.038
_refine_ls_extinction_method none
_refine_ls_goodness_of_fit_ref 1.065
_refine_ls_hydrogen_treatment constr
_refine_ls_matrix_type full
_refine_ls_number_parameters 591
_refine_ls_number_reflns 4669
_refine_ls_number_restraints 350
_refine_ls_restrained_S_all 1.049
_refine_ls_R_factor_all 0.0994
_refine_ls_R_factor_gt 0.0611
_refine_ls_shift/su_max 0.000
_refine_ls_shift/su_mean 0.000
_refine_ls_structure_factor_coef Fsqd
_refine_ls_weighting_details 'w=1/[\s^2^(Fo^2^)+(0.0391P)^2^+2.2733P] where P=(Fo^2^+2Fc^2^)/3'
_refine_ls_weighting_scheme calc
_refine_ls_wR_factor_gt 0.1410
_refine_ls_wR_factor_ref 0.1631
_reflns_Friedel_coverage 0.000
_reflns_number_gt 3074
_reflns_number_total 4669
_reflns_threshold_expression 'I > 2\s(I)'
_cod_data_source_file d3ce00226h2.cif
_cod_data_source_block alexA35_A22
_cod_depositor_comments 'Adding full bibliography for 7246740--7246756.cif.'
_cod_original_sg_symbol_H-M 'P 21/c'
_cod_database_code 7246749
_shelx_shelxl_version_number 2018/3
_shelx_space_group_comment
;
The symmetry employed for this shelxl refinement is uniquely defined
by the following loop, which should always be used as a source of
symmetry information in preference to the above space-group names.
They are only intended as comments.
;

loop_
_space_group_symop_operation_xyz
'x, y, z'
'-x, y+1/2, -z+1/2'
'-x, -y, -z'
'x, -y-1/2, z-1/2'

loop_
_atom_site_label
_atom_site_type_symbol
_atom_site_fract_x
_atom_site_fract_y
_atom_site_fract_z
_atom_site_U_iso_or_equiv
_atom_site_adp_type
_atom_site_occupancy
_atom_site_site_symmetry_order
_atom_site_calc_flag
_atom_site_refinement_flags_posn
_atom_site_refinement_flags_adp
_atom_site_refinement_flags_occupancy
_atom_site_disorder_assembly
_atom_site_disorder_group
N1 N 0.4031(3) 0.22096(7) 0.4732(3) 0.0485(8) Uani 1 1 d . . . . .
H1A H 0.320291 0.225986 0.435651 0.058 Uiso 1 1 calc R U . . .
H1AB H 0.472181 0.229160 0.423450 0.058 Uiso 1 1 calc R U . . .
C2 C 0.4179(4) 0.18135(9) 0.4900(4) 0.0631(11) Uani 1 1 d . . . . .
H2A H 0.516285 0.173899 0.484309 0.076 Uiso 0.563(15) 1 calc R U P A 1
H2B H 0.361906 0.168388 0.426808 0.076 Uiso 0.563(15) 1 calc R U P A 1
H2C H 0.326075 0.169766 0.483358 0.076 Uiso 0.437(15) 1 calc R U P A 2
H2D H 0.479678 0.171469 0.424945 0.076 Uiso 0.437(15) 1 calc R U P A 2
C3 C 0.3611(15) 0.17602(19) 0.6239(7) 0.070(4) Uani 0.563(15) 1 d . . P A 1
H3A H 0.258197 0.175175 0.622651 0.084 Uiso 0.563(15) 1 calc R U P A 1
H3AB H 0.396940 0.153972 0.660972 0.084 Uiso 0.563(15) 1 calc R U P A 1
C3B C 0.4800(19) 0.1760(2) 0.6193(9) 0.065(4) Uani 0.437(15) 1 d . . P A 2
H3BA H 0.582581 0.178047 0.617962 0.078 Uiso 0.437(15) 1 calc R U P A 2
H3BB H 0.454113 0.152915 0.654223 0.078 Uiso 0.437(15) 1 calc R U P A 2
C4 C 0.4120(5) 0.20719(10) 0.6978(4) 0.0726(12) Uani 1 1 d . . . . .
H4A H 0.507061 0.202970 0.730926 0.087 Uiso 0.563(15) 1 calc R U P A 1
H4B H 0.349636 0.212058 0.769308 0.087 Uiso 0.563(15) 1 calc R U P A 1
H4C H 0.316397 0.201176 0.723940 0.087 Uiso 0.437(15) 1 calc R U P A 2
H4D H 0.468524 0.212733 0.773506 0.087 Uiso 0.437(15) 1 calc R U P A 2
C5 C 0.4113(3) 0.23849(9) 0.6031(3) 0.0447(9) Uani 1 1 d . . . . .
H5 H 0.326127 0.253001 0.616346 0.054 Uiso 1 1 calc R U . . .
C6 C 0.5431(4) 0.26227(9) 0.6153(4) 0.0451(9) Uani 1 1 d . . . . .
O7 O 0.6214(3) 0.26497(7) 0.5196(3) 0.0612(7) Uani 1 1 d . . . . .
O8 O 0.5590(3) 0.27763(7) 0.7220(3) 0.0613(7) Uani 1 1 d . . . . .
C11 C 0.9160(4) 0.36417(9) 0.8381(4) 0.0542(10) Uani 1 1 d . . . . .
H11 H 0.966765 0.362410 0.756670 0.065 Uiso 0.49(3) 1 calc R U P B 7
H11B H 0.967676 0.361675 0.757393 0.065 Uiso 0.51(3) 1 calc R U P B 8
C12 C 1.0248(4) 0.35960(11) 0.9481(5) 0.0805(14) Uani 1 1 d . . . . .
H12A H 1.101026 0.376331 0.937186 0.121 Uiso 1 1 calc R U . . .
H12B H 1.061859 0.335688 0.946899 0.121 Uiso 1 1 calc R U . . .
H12C H 0.979437 0.363925 1.028775 0.121 Uiso 1 1 calc R U . . .
C13 C 0.8061(4) 0.33487(9) 0.8411(4) 0.0516(10) Uani 1 1 d . . . . .
O14 O 0.7747(3) 0.31813(8) 0.9365(3) 0.0830(9) Uani 1 1 d . . . . .
O15 O 0.7438(3) 0.32940(6) 0.7286(3) 0.0651(8) Uani 1 1 d . . . . .
H15 H 0.680107 0.314664 0.736633 0.098 Uiso 1 1 calc R U . . .
C16 C 0.8401(17) 0.4028(3) 0.8434(15) 0.062(5) Uani 0.49(3) 1 d DG U P B 7
C17 C 0.7644(18) 0.4122(3) 0.9522(15) 0.057(4) Uani 0.49(3) 1 d DG U P B 7
H17 H 0.752853 0.395735 1.018282 0.068 Uiso 0.49(3) 1 calc R U P B 7
C18 C 0.7059(15) 0.4462(3) 0.9623(14) 0.056(3) Uani 0.49(3) 1 d DG U P B 7
H18 H 0.655249 0.452475 1.035068 0.067 Uiso 0.49(3) 1 calc R U P B 7
C19 C 0.7231(13) 0.4707(3) 0.8635(13) 0.046(3) Uani 0.49(3) 1 d DG U P B 7
C20 C 0.7988(19) 0.4613(3) 0.7547(10) 0.060(4) Uani 0.49(3) 1 d DG U P B 7
H20 H 0.810344 0.477761 0.688618 0.072 Uiso 0.49(3) 1 calc R U P B 7
C21 C 0.8573(19) 0.4273(3) 0.7446(12) 0.060(3) Uani 0.49(3) 1 d DG U P B 7
H21 H 0.907950 0.421022 0.671830 0.072 Uiso 0.49(3) 1 calc R U P B 7
C22 C 0.6581(15) 0.5089(3) 0.8786(19) 0.068(4) Uani 0.49(3) 1 d D U P B 7
H22A H 0.588753 0.511968 0.810139 0.082 Uiso 0.49(3) 1 calc R U P B 7
H22B H 0.606502 0.509184 0.958713 0.082 Uiso 0.49(3) 1 calc R U P B 7
C23 C 0.7496(19) 0.5398(3) 0.878(2) 0.092(5) Uani 0.49(3) 1 d D U P B 7
H23 H 0.793247 0.539202 0.792809 0.111 Uiso 0.49(3) 1 calc R U P B 7
C24 C 0.668(3) 0.5750(4) 0.879(3) 0.098(6) Uani 0.49(3) 1 d D U P B 7
H24A H 0.588563 0.573442 0.820316 0.147 Uiso 0.49(3) 1 calc R U P B 7
H24B H 0.729189 0.594100 0.852462 0.147 Uiso 0.49(3) 1 calc R U P B 7
H24C H 0.633959 0.579677 0.963716 0.147 Uiso 0.49(3) 1 calc R U P B 7
C25 C 0.870(2) 0.5403(6) 0.966(3) 0.117(9) Uani 0.49(3) 1 d D U P B 7
H25A H 0.907727 0.516580 0.974851 0.176 Uiso 0.49(3) 1 calc R U P B 7
H25B H 0.839590 0.548726 1.048668 0.176 Uiso 0.49(3) 1 calc R U P B 7
H25C H 0.941964 0.555946 0.933723 0.176 Uiso 0.49(3) 1 calc R U P B 7
C16B C 0.8513(13) 0.4007(3) 0.8386(13) 0.035(4) Uani 0.51(3) 1 d DG U P B 8
C17B C 0.7488(14) 0.4110(3) 0.9263(14) 0.046(3) Uani 0.51(3) 1 d DG U P B 8
H17B H 0.715651 0.394689 0.986407 0.056 Uiso 0.51(3) 1 calc R U P B 8
C18B C 0.6957(13) 0.4457(3) 0.9243(16) 0.052(3) Uani 0.51(3) 1 d DG U P B 8
H18B H 0.627152 0.452571 0.983051 0.062 Uiso 0.51(3) 1 calc R U P B 8
C19B C 0.7452(15) 0.4701(2) 0.8346(14) 0.062(4) Uani 0.51(3) 1 d DG U P B 8
C20B C 0.8477(18) 0.4598(3) 0.7468(11) 0.069(3) Uani 0.51(3) 1 d DG U P B 8
H20B H 0.880808 0.476134 0.686740 0.083 Uiso 0.51(3) 1 calc R U P B 8
C21B C 0.9007(16) 0.4251(3) 0.7488(12) 0.063(3) Uani 0.51(3) 1 d DG U P B 8
H21B H 0.969309 0.418252 0.690094 0.075 Uiso 0.51(3) 1 calc R U P B 8
C22B C 0.6811(14) 0.5087(3) 0.831(2) 0.072(4) Uani 0.51(3) 1 d D U P B 8
H22C H 0.625326 0.510798 0.752401 0.087 Uiso 0.51(3) 1 calc R U P B 8
H22D H 0.615741 0.510780 0.901802 0.087 Uiso 0.51(3) 1 calc R U P B 8
C23B C 0.7761(16) 0.5392(3) 0.8365(14) 0.061(3) Uani 0.51(3) 1 d D U P B 8
H23B H 0.826050 0.538090 0.754488 0.074 Uiso 0.51(3) 1 calc R U P B 8
C24B C 0.700(2) 0.5751(3) 0.831(2) 0.091(6) Uani 0.51(3) 1 d D U P B 8
H24D H 0.768742 0.593929 0.823967 0.136 Uiso 0.51(3) 1 calc R U P B 8
H24E H 0.646254 0.578347 0.908088 0.136 Uiso 0.51(3) 1 calc R U P B 8
H24F H 0.637412 0.575612 0.758058 0.136 Uiso 0.51(3) 1 calc R U P B 8
C25B C 0.8904(19) 0.5390(5) 0.931(2) 0.077(4) Uani 0.51(3) 1 d D U P B 8
H25D H 0.944927 0.517502 0.922448 0.092 Uiso 0.51(3) 1 calc R U P B 8
H25E H 0.851101 0.540133 1.015738 0.092 Uiso 0.51(3) 1 calc R U P B 8
H25F H 0.950539 0.559373 0.917607 0.092 Uiso 0.51(3) 1 calc R U P B 8
N31 N -0.0983(3) 0.27972(7) 0.4582(3) 0.0498(8) Uani 1 1 d . . . . .
H31A H -0.179770 0.273988 0.495547 0.060 Uiso 1 1 calc R U . . .
H31B H -0.027291 0.272032 0.507893 0.060 Uiso 1 1 calc R U . . .
C32 C -0.0887(4) 0.31952(10) 0.4415(4) 0.0646(11) Uani 1 1 d . . . . .
H32A H 0.008614 0.327718 0.449204 0.077 Uiso 0.566(17) 1 calc R U P C 3
H32B H -0.146270 0.331912 0.504202 0.077 Uiso 0.566(17) 1 calc R U P C 3
H32C H -0.025816 0.329942 0.505520 0.077 Uiso 0.434(17) 1 calc R U P C 4
H32D H -0.181598 0.330497 0.448698 0.077 Uiso 0.434(17) 1 calc R U P C 4
C33 C -0.1458(16) 0.32512(19) 0.3071(8) 0.067(3) Uani 0.566(17) 1 d . . P C 3
H33A H -0.248728 0.325174 0.306113 0.081 Uiso 0.566(17) 1 calc R U P C 3
H33B H -0.112096 0.347518 0.271622 0.081 Uiso 0.566(17) 1 calc R U P C 3
C33B C -0.030(2) 0.3245(3) 0.3088(11) 0.079(5) Uani 0.434(17) 1 d . . P C 4
H33C H -0.061477 0.347092 0.272455 0.094 Uiso 0.434(17) 1 calc R U P C 4
H33D H 0.072520 0.323969 0.310416 0.094 Uiso 0.434(17) 1 calc R U P C 4
C34 C -0.0887(5) 0.29371(10) 0.2328(4) 0.0760(13) Uani 1 1 d . . . . .
H34A H 0.007035 0.298456 0.203813 0.091 Uiso 0.566(17) 1 calc R U P C 3
H34B H -0.148376 0.288593 0.158764 0.091 Uiso 0.566(17) 1 calc R U P C 3
H34C H -0.028558 0.288395 0.160154 0.091 Uiso 0.434(17) 1 calc R U P C 4
H34D H -0.183732 0.298913 0.201650 0.091 Uiso 0.434(17) 1 calc R U P C 4
C35 C -0.0901(3) 0.26247(9) 0.3276(3) 0.0444(9) Uani 1 1 d . . . . .
H35 H -0.175999 0.248233 0.312860 0.053 Uiso 1 1 calc R U . . .
C36 C 0.0392(4) 0.23826(9) 0.3169(4) 0.0446(9) Uani 1 1 d . . . . .
O37 O 0.0528(3) 0.22247(7) 0.2105(3) 0.0628(7) Uani 1 1 d . . . . .
O38 O 0.1210(2) 0.23591(6) 0.4121(2) 0.0593(7) Uani 1 1 d . . . . .
C41 C 0.4154(4) 0.13863(9) 0.0979(4) 0.0524(10) Uani 1 1 d . . . . .
H41 H 0.475442 0.143376 0.173277 0.063 Uiso 0.640(17) 1 calc R U P D 5
H41B H 0.476801 0.144832 0.170978 0.063 Uiso 0.360(17) 1 calc R U P D 6
C42 C 0.5095(5) 0.14027(11) -0.0224(5) 0.0837(14) Uani 1 1 d . . . . .
H42A H 0.588045 0.124129 -0.012194 0.126 Uiso 1 1 calc R U . . .
H42B H 0.544528 0.164174 -0.033241 0.126 Uiso 1 1 calc R U . . .
H42C H 0.454603 0.133520 -0.096546 0.126 Uiso 1 1 calc R U . . .
C43 C 0.3002(4) 0.16657(10) 0.0931(4) 0.0538(10) Uani 1 1 d . . . . .
O44 O 0.2631(3) 0.18208(8) -0.0037(3) 0.0863(10) Uani 1 1 d . . . . .
O45 O 0.2440(3) 0.17278(7) 0.2060(3) 0.0670(8) Uani 1 1 d . . . . .
H45 H 0.180691 0.187703 0.198424 0.101 Uiso 1 1 calc R U . . .
C46 C 0.3548(17) 0.1010(3) 0.1107(15) 0.045(3) Uani 0.640(17) 1 d . U P D 5
C47 C 0.3897(16) 0.0785(4) 0.2114(15) 0.067(3) Uani 0.640(17) 1 d . U P D 5
H47 H 0.454671 0.086525 0.272636 0.080 Uiso 0.640(17) 1 calc R U P D 5
C48 C 0.3321(14) 0.0443(3) 0.2258(12) 0.067(3) Uani 0.640(17) 1 d . U P D 5
H48 H 0.359474 0.030348 0.295622 0.081 Uiso 0.640(17) 1 calc R U P D 5
C49 C 0.2349(12) 0.0309(3) 0.1376(12) 0.052(2) Uani 0.640(17) 1 d . U P D 5
C50 C 0.1982(11) 0.0532(3) 0.0369(11) 0.055(2) Uani 0.640(17) 1 d . U P D 5
H50 H 0.133061 0.045023 -0.024025 0.066 Uiso 0.640(17) 1 calc R U P D 5
C51 C 0.2549(14) 0.0872(3) 0.0230(12) 0.053(3) Uani 0.640(17) 1 d . U P D 5
H51 H 0.225975 0.101203 -0.046173 0.064 Uiso 0.640(17) 1 calc R U P D 5
C52 C 0.1731(11) -0.0063(3) 0.1515(12) 0.070(3) Uani 0.640(17) 1 d . U P D 5
H52A H 0.118945 -0.011680 0.074258 0.084 Uiso 0.640(17) 1 calc R U P D 5
H52B H 0.107000 -0.005988 0.222346 0.084 Uiso 0.640(17) 1 calc R U P D 5
C53 C 0.2780(11) -0.03687(18) 0.1744(11) 0.070(3) Uani 0.640(17) 1 d . U P D 5
H53 H 0.336910 -0.032044 0.250394 0.084 Uiso 0.640(17) 1 calc R U P D 5
C54 C 0.3683(18) -0.0396(7) 0.057(2) 0.089(5) Uani 0.640(17) 1 d . U P D 5
H54A H 0.312772 -0.049007 -0.012771 0.133 Uiso 0.640(17) 1 calc R U P D 5
H54B H 0.447117 -0.055159 0.074252 0.133 Uiso 0.640(17) 1 calc R U P D 5
H54C H 0.402818 -0.016257 0.034714 0.133 Uiso 0.640(17) 1 calc R U P D 5
C55 C 0.2012(15) -0.0723(4) 0.1886(14) 0.094(4) Uani 0.640(17) 1 d . U P D 5
H55A H 0.153004 -0.078039 0.109652 0.140 Uiso 0.640(17) 1 calc R U P D 5
H55B H 0.133409 -0.070579 0.256525 0.140 Uiso 0.640(17) 1 calc R U P D 5
H55C H 0.268726 -0.090773 0.208538 0.140 Uiso 0.640(17) 1 calc R U P D 5
C46B C 0.348(3) 0.1019(5) 0.130(2) 0.044(6) Uani 0.360(17) 1 d G U P D 6
C47B C 0.411(2) 0.0818(5) 0.227(2) 0.052(5) Uani 0.360(17) 1 d G U P D 6
H47B H 0.484750 0.091534 0.276192 0.062 Uiso 0.360(17) 1 calc R U P D 6
C48B C 0.365(2) 0.0472(5) 0.2511(16) 0.056(5) Uani 0.360(17) 1 d G U P D 6
H48B H 0.407100 0.033763 0.316176 0.067 Uiso 0.360(17) 1 calc R U P D 6
C49B C 0.255(2) 0.0326(4) 0.1779(16) 0.050(5) Uani 0.360(17) 1 d G U P D 6
C50B C 0.1921(19) 0.0527(5) 0.0806(16) 0.060(5) Uani 0.360(17) 1 d G U P D 6
H50B H 0.118778 0.042979 0.031624 0.072 Uiso 0.360(17) 1 calc R U P D 6
C51B C 0.239(2) 0.0873(5) 0.0567(18) 0.050(5) Uani 0.360(17) 1 d G U P D 6
H51B H 0.196427 0.100750 -0.008361 0.060 Uiso 0.360(17) 1 calc R U P D 6
C52B C 0.197(2) -0.0052(5) 0.2113(18) 0.063(4) Uani 0.360(17) 1 d . U P D 6
H52C H 0.095960 -0.003023 0.228603 0.076 Uiso 0.360(17) 1 calc R U P D 6
H52D H 0.242549 -0.013284 0.289764 0.076 Uiso 0.360(17) 1 calc R U P D 6
C53B C 0.2171(18) -0.0344(3) 0.1060(19) 0.062(4) Uani 0.360(17) 1 d . U P D 6
H53B H 0.175314 -0.026246 0.024648 0.075 Uiso 0.360(17) 1 calc R U P D 6
C54B C 0.402(3) -0.0379(13) 0.091(4) 0.084(7) Uani 0.360(17) 1 d . U P D 6
H54D H 0.423879 -0.047442 0.008043 0.127 Uiso 0.360(17) 1 calc R U P D 6
H54E H 0.438111 -0.053606 0.156455 0.127 Uiso 0.360(17) 1 calc R U P D 6
H54F H 0.443829 -0.014723 0.100522 0.127 Uiso 0.360(17) 1 calc R U P D 6
C55B C 0.144(3) -0.0705(7) 0.149(3) 0.092(7) Uani 0.360(17) 1 d . U P D 6
H55D H 0.161889 -0.088751 0.086592 0.138 Uiso 0.360(17) 1 calc R U P D 6
H55E H 0.043626 -0.066881 0.156628 0.138 Uiso 0.360(17) 1 calc R U P D 6
H55F H 0.182398 -0.077815 0.230847 0.138 Uiso 0.360(17) 1 calc R U P D 6

loop_
_atom_site_aniso_label
_atom_site_aniso_U_11
_atom_site_aniso_U_22
_atom_site_aniso_U_33
_atom_site_aniso_U_23
_atom_site_aniso_U_13
_atom_site_aniso_U_12
N1 0.0359(17) 0.0530(18) 0.0565(19) 0.0023(14) -0.0048(14) -0.0079(14)
C2 0.059(3) 0.049(2) 0.081(3) -0.007(2) -0.008(2) -0.001(2)
C3 0.081(9) 0.049(5) 0.080(6) 0.007(4) -0.005(5) -0.020(5)
C3B 0.069(11) 0.044(6) 0.082(8) 0.006(5) -0.009(6) -0.009(5)
C4 0.090(3) 0.063(3) 0.065(3) 0.005(2) 0.003(2) -0.028(2)
C5 0.036(2) 0.045(2) 0.054(2) -0.0049(17) 0.0046(16) -0.0023(17)
C6 0.037(2) 0.0359(19) 0.062(3) 0.0013(18) -0.001(2) 0.0006(17)
O7 0.0473(16) 0.0649(17) 0.0715(19) -0.0094(13) 0.0142(14) -0.0154(13)
O8 0.0573(17) 0.0642(16) 0.0624(18) -0.0132(14) 0.0027(13) -0.0207(13)
C11 0.037(2) 0.052(2) 0.074(3) -0.0094(18) 0.0011(18) -0.0053(18)
C12 0.054(3) 0.064(3) 0.123(4) -0.018(3) -0.023(3) 0.005(2)
C13 0.046(2) 0.045(2) 0.064(3) -0.007(2) 0.002(2) 0.0042(18)
O14 0.090(2) 0.090(2) 0.069(2) 0.0105(17) -0.0026(17) -0.0286(18)
O15 0.0618(18) 0.0638(17) 0.0696(19) -0.0002(13) -0.0107(15) -0.0181(14)
C16 0.063(10) 0.055(7) 0.066(8) -0.001(6) 0.001(7) -0.007(7)
C17 0.054(6) 0.061(6) 0.055(6) 0.003(5) -0.002(5) -0.001(5)
C18 0.053(6) 0.067(5) 0.046(6) -0.001(4) -0.002(5) 0.000(4)
C19 0.028(5) 0.051(5) 0.058(6) -0.012(4) 0.000(4) 0.003(4)
C20 0.060(7) 0.059(5) 0.061(6) 0.022(4) 0.022(5) -0.001(5)
C21 0.052(7) 0.063(6) 0.065(6) -0.010(4) 0.025(5) -0.004(5)
C22 0.062(6) 0.061(4) 0.084(8) 0.006(5) 0.013(6) 0.012(4)
C23 0.104(8) 0.061(5) 0.112(10) -0.023(6) -0.014(7) 0.009(5)
C24 0.111(11) 0.064(6) 0.120(15) 0.001(7) 0.011(10) 0.019(6)
C25 0.107(11) 0.114(13) 0.131(15) -0.021(11) -0.027(11) 0.013(8)
C16B 0.016(5) 0.041(6) 0.049(6) -0.006(4) -0.002(4) -0.003(5)
C17B 0.056(6) 0.050(5) 0.033(5) 0.001(4) 0.001(4) 0.000(5)
C18B 0.051(6) 0.062(5) 0.044(6) -0.010(4) 0.002(4) 0.013(4)
C19B 0.060(7) 0.049(5) 0.078(7) 0.010(5) 0.001(6) -0.006(5)
C20B 0.065(7) 0.063(6) 0.079(6) 0.010(5) 0.007(5) -0.007(5)
C21B 0.049(7) 0.063(6) 0.077(6) 0.005(5) 0.012(5) -0.008(5)
C22B 0.057(6) 0.059(4) 0.100(9) 0.002(5) -0.015(6) 0.001(4)
C23B 0.084(6) 0.047(4) 0.053(6) 0.002(4) 0.010(5) 0.004(4)
C24B 0.121(12) 0.055(5) 0.098(12) -0.004(6) -0.008(10) 0.012(6)
C25B 0.062(7) 0.058(8) 0.111(11) -0.025(6) -0.002(6) -0.012(5)
N31 0.0361(17) 0.0573(19) 0.056(2) -0.0001(14) 0.0023(14) 0.0069(14)
C32 0.060(3) 0.052(2) 0.082(3) -0.014(2) 0.003(2) 0.002(2)
C33 0.073(9) 0.046(4) 0.082(6) 0.005(4) 0.015(5) 0.025(5)
C33B 0.097(14) 0.053(7) 0.086(9) 0.008(5) 0.026(7) 0.004(7)
C34 0.096(4) 0.062(3) 0.070(3) 0.008(2) 0.000(2) 0.034(3)
C35 0.036(2) 0.043(2) 0.054(2) -0.0073(17) -0.0015(16) 0.0022(17)
C36 0.036(2) 0.0355(19) 0.062(3) 0.0032(18) -0.0001(19) -0.0016(16)
O37 0.0564(17) 0.0682(17) 0.0636(18) -0.0162(14) -0.0051(13) 0.0211(14)
O38 0.0449(15) 0.0589(16) 0.0738(18) -0.0109(13) -0.0163(14) 0.0146(13)
C41 0.043(2) 0.044(2) 0.070(3) -0.0039(18) 0.0039(19) 0.0021(18)
C42 0.070(3) 0.056(3) 0.125(4) -0.003(2) 0.038(3) -0.007(2)
C43 0.049(2) 0.045(2) 0.067(3) -0.002(2) 0.000(2) -0.0009(19)
O44 0.095(2) 0.092(2) 0.072(2) 0.0100(17) 0.0045(17) 0.0367(19)
O45 0.0624(18) 0.0687(18) 0.070(2) 0.0023(14) 0.0103(15) 0.0220(14)
C46 0.041(6) 0.047(5) 0.047(5) -0.006(3) 0.009(4) 0.007(4)
C47 0.070(6) 0.061(6) 0.070(6) -0.014(4) -0.020(5) 0.003(5)
C48 0.072(7) 0.062(5) 0.068(5) 0.011(4) -0.019(5) 0.002(4)
C49 0.042(5) 0.048(4) 0.066(6) -0.003(4) 0.005(4) -0.001(3)
C50 0.051(4) 0.062(4) 0.052(5) -0.002(4) 0.008(4) -0.008(3)
C51 0.055(5) 0.058(4) 0.047(5) 0.003(4) 0.008(4) -0.005(4)
C52 0.063(5) 0.060(4) 0.086(7) 0.006(5) 0.017(5) -0.006(3)
C53 0.080(6) 0.051(4) 0.080(6) 0.002(4) 0.000(4) -0.006(3)
C54 0.072(9) 0.076(7) 0.118(11) -0.018(8) 0.017(7) -0.006(7)
C55 0.101(9) 0.058(4) 0.123(10) 0.004(6) 0.015(7) -0.016(6)
C46B 0.040(9) 0.044(8) 0.048(9) -0.002(6) -0.001(7) 0.012(6)
C47B 0.051(8) 0.046(7) 0.058(8) -0.002(6) -0.018(6) 0.005(6)
C48B 0.046(8) 0.059(7) 0.063(8) 0.012(6) -0.009(6) -0.001(6)
C49B 0.053(9) 0.048(6) 0.048(9) 0.001(5) 0.001(6) -0.003(5)
C50B 0.060(8) 0.062(7) 0.058(9) 0.001(7) -0.009(7) -0.009(6)
C51B 0.051(8) 0.056(7) 0.042(9) 0.007(6) 0.001(6) 0.009(6)
C52B 0.067(8) 0.057(6) 0.066(8) 0.003(6) 0.006(7) -0.004(5)
C53B 0.067(8) 0.051(6) 0.068(8) -0.002(5) -0.002(6) -0.003(6)
C54B 0.076(10) 0.073(12) 0.105(16) -0.021(11) 0.006(11) 0.010(10)
C55B 0.086(12) 0.059(8) 0.131(15) 0.009(8) -0.022(11) -0.012(10)

loop_
_atom_type_symbol
_atom_type_description
_atom_type_scat_dispersion_real
_atom_type_scat_dispersion_imag
_atom_type_scat_source
C C 0.0033 0.0016 'International Tables Vol C Tables 4.2.6.8 and 6.1.1.4'
H H 0.0000 0.0000 'International Tables Vol C Tables 4.2.6.8 and 6.1.1.4'
N N 0.0061 0.0033 'International Tables Vol C Tables 4.2.6.8 and 6.1.1.4'
O O 0.0106 0.0060 'International Tables Vol C Tables 4.2.6.8 and 6.1.1.4'

loop_
_geom_angle_atom_site_label_1
_geom_angle_atom_site_label_2
_geom_angle_atom_site_label_3
_geom_angle
_geom_angle_site_symmetry_1
_geom_angle_site_symmetry_3
_geom_angle_publ_flag
C2 N1 C5 108.8(3) . . ?
C2 N1 H1A 109.9 . . ?
C5 N1 H1A 109.9 . . ?
C2 N1 H1AB 109.9 . . ?
C5 N1 H1AB 109.9 . . ?
H1A N1 H1AB 108.3 . . ?
C3B C2 N1 106.0(4) . . ?
N1 C2 C3 101.8(4) . . ?
N1 C2 H2A 111.4 . . ?
C3 C2 H2A 111.4 . . ?
N1 C2 H2B 111.4 . . ?
C3 C2 H2B 111.4 . . ?
H2A C2 H2B 109.3 . . ?
C3B C2 H2C 110.5 . . ?
N1 C2 H2C 110.5 . . ?
C3B C2 H2D 110.5 . . ?
N1 C2 H2D 110.5 . . ?
H2C C2 H2D 108.7 . . ?
C4 C3 C2 105.1(6) . . ?
C4 C3 H3A 110.7 . . ?
C2 C3 H3A 110.7 . . ?
C4 C3 H3AB 110.7 . . ?
C2 C3 H3AB 110.7 . . ?
H3A C3 H3AB 108.8 . . ?
C2 C3B C4 102.5(8) . . ?
C2 C3B H3BA 111.3 . . ?
C4 C3B H3BA 111.3 . . ?
C2 C3B H3BB 111.3 . . ?
C4 C3B H3BB 111.3 . . ?
H3BA C3B H3BB 109.2 . . ?
C3 C4 C5 105.6(4) . . ?
C5 C4 C3B 103.4(5) . . ?
C3 C4 H4A 110.6 . . ?
C5 C4 H4A 110.6 . . ?
C3 C4 H4B 110.6 . . ?
C5 C4 H4B 110.6 . . ?
H4A C4 H4B 108.8 . . ?
C5 C4 H4C 111.1 . . ?
C3B C4 H4C 111.1 . . ?
C5 C4 H4D 111.1 . . ?
C3B C4 H4D 111.1 . . ?
H4C C4 H4D 109.0 . . ?
N1 C5 C4 104.3(3) . . ?
N1 C5 C6 111.3(3) . . ?
C4 C5 C6 113.1(3) . . ?
N1 C5 H5 109.4 . . ?
C4 C5 H5 109.4 . . ?
C6 C5 H5 109.4 . . ?
O7 C6 O8 127.0(3) . . ?
O7 C6 C5 117.7(3) . . ?
O8 C6 C5 115.3(3) . . ?
C16B C11 C13 112.5(6) . . ?
C16B C11 C12 111.6(6) . . ?
C13 C11 C12 110.9(3) . . ?
C13 C11 C16 110.1(7) . . ?
C12 C11 C16 111.5(6) . . ?
C13 C11 H11 108.0 . . ?
C12 C11 H11 108.0 . . ?
C16 C11 H11 108.0 . . ?
C16B C11 H11B 107.2 . . ?
C13 C11 H11B 107.2 . . ?
C12 C11 H11B 107.2 . . ?
C11 C12 H12A 109.5 . . ?
C11 C12 H12B 109.5 . . ?
H12A C12 H12B 109.5 . . ?
C11 C12 H12C 109.5 . . ?
H12A C12 H12C 109.5 . . ?
H12B C12 H12C 109.5 . . ?
O14 C13 O15 122.5(4) . . ?
O14 C13 C11 124.3(4) . . ?
O15 C13 C11 113.2(3) . . ?
C13 O15 H15 109.5 . . ?
C17 C16 C21 120.0 . . ?
C17 C16 C11 119.1(9) . . ?
C21 C16 C11 120.8(9) . . ?
C16 C17 C18 120.0 . . ?
C16 C17 H17 120.0 . . ?
C18 C17 H17 120.0 . . ?
C19 C18 C17 120.0 . . ?
C19 C18 H18 120.0 . . ?
C17 C18 H18 120.0 . . ?
C18 C19 C20 120.0 . . ?
C18 C19 C22 118.8(6) . . ?
C20 C19 C22 121.2(6) . . ?
C19 C20 C21 120.0 . . ?
C19 C20 H20 120.0 . . ?
C21 C20 H20 120.0 . . ?
C20 C21 C16 120.0 . . ?
C20 C21 H21 120.0 . . ?
C16 C21 H21 120.0 . . ?
C23 C22 C19 119.8(9) . . ?
C23 C22 H22A 107.4 . . ?
C19 C22 H22A 107.4 . . ?
C23 C22 H22B 107.4 . . ?
C19 C22 H22B 107.4 . . ?
H22A C22 H22B 106.9 . . ?
C22 C23 C25 118.0(10) . . ?
C22 C23 C24 113.0(10) . . ?
C25 C23 C24 112.1(9) . . ?
C22 C23 H23 104.0 . . ?
C25 C23 H23 104.0 . . ?
C24 C23 H23 104.0 . . ?
C23 C24 H24A 109.5 . . ?
C23 C24 H24B 109.5 . . ?
H24A C24 H24B 109.5 . . ?
C23 C24 H24C 109.5 . . ?
H24A C24 H24C 109.5 . . ?
H24B C24 H24C 109.5 . . ?
C23 C25 H25A 109.5 . . ?
C23 C25 H25B 109.5 . . ?
H25A C25 H25B 109.5 . . ?
C23 C25 H25C 109.5 . . ?
H25A C25 H25C 109.5 . . ?
H25B C25 H25C 109.5 . . ?
C17B C16B C21B 120.0 . . ?
C17B C16B C11 122.7(8) . . ?
C21B C16B C11 117.3(8) . . ?
C16B C17B C18B 120.0 . . ?
C16B C17B H17B 120.0 . . ?
C18B C17B H17B 120.0 . . ?
C19B C18B C17B 120.0 . . ?
C19B C18B H18B 120.0 . . ?
C17B C18B H18B 120.0 . . ?
C18B C19B C20B 120.0 . . ?
C18B C19B C22B 119.4(6) . . ?
C20B C19B C22B 120.6(6) . . ?
C19B C20B C21B 120.0 . . ?
C19B C20B H20B 120.0 . . ?
C21B C20B H20B 120.0 . . ?
C20B C21B C16B 120.0 . . ?
C20B C21B H21B 120.0 . . ?
C16B C21B H21B 120.0 . . ?
C23B C22B C19B 119.0(8) . . ?
C23B C22B H22C 107.6 . . ?
C19B C22B H22C 107.6 . . ?
C23B C22B H22D 107.6 . . ?
C19B C22B H22D 107.6 . . ?
H22C C22B H22D 107.0 . . ?
C22B C23B C25B 118.7(8) . . ?
C22B C23B C24B 113.6(8) . . ?
C25B C23B C24B 111.9(8) . . ?
C22B C23B H23B 103.5 . . ?
C25B C23B H23B 103.5 . . ?
C24B C23B H23B 103.5 . . ?
C23B C24B H24D 109.5 . . ?
C23B C24B H24E 109.5 . . ?
H24D C24B H24E 109.5 . . ?
C23B C24B H24F 109.5 . . ?
H24D C24B H24F 109.5 . . ?
H24E C24B H24F 109.5 . . ?
C23B C25B H25D 109.5 . . ?
C23B C25B H25E 109.5 . . ?
H25D C25B H25E 109.5 . . ?
C23B C25B H25F 109.5 . . ?
H25D C25B H25F 109.5 . . ?
H25E C25B H25F 109.5 . . ?
C32 N31 C35 108.4(3) . . ?
C32 N31 H31A 110.0 . . ?
C35 N31 H31A 110.0 . . ?
C32 N31 H31B 110.0 . . ?
C35 N31 H31B 110.0 . . ?
H31A N31 H31B 108.4 . . ?
N31 C32 C33B 104.6(5) . . ?
N31 C32 C33 102.9(4) . . ?
N31 C32 H32A 111.2 . . ?
C33 C32 H32A 111.2 . . ?
N31 C32 H32B 111.2 . . ?
C33 C32 H32B 111.2 . . ?
H32A C32 H32B 109.1 . . ?
N31 C32 H32C 110.8 . . ?
C33B C32 H32C 110.8 . . ?
N31 C32 H32D 110.8 . . ?
C33B C32 H32D 110.8 . . ?
H32C C32 H32D 108.9 . . ?
C34 C33 C32 104.0(6) . . ?
C34 C33 H33A 111.0 . . ?
C32 C33 H33A 111.0 . . ?
C34 C33 H33B 111.0 . . ?
C32 C33 H33B 111.0 . . ?
H33A C33 H33B 109.0 . . ?
C34 C33B C32 104.8(9) . . ?
C34 C33B H33C 110.8 . . ?
C32 C33B H33C 110.8 . . ?
C34 C33B H33D 110.8 . . ?
C32 C33B H33D 110.8 . . ?
H33C C33B H33D 108.9 . . ?
C33B C34 C35 104.5(5) . . ?
C33 C34 C35 105.0(4) . . ?
C33 C34 H34A 110.8 . . ?
C35 C34 H34A 110.8 . . ?
C33 C34 H34B 110.8 . . ?
C35 C34 H34B 110.8 . . ?
H34A C34 H34B 108.8 . . ?
C33B C34 H34C 110.8 . . ?
C35 C34 H34C 110.8 . . ?
C33B C34 H34D 110.8 . . ?
C35 C34 H34D 110.8 . . ?
H34C C34 H34D 108.9 . . ?
N31 C35 C36 111.6(3) . . ?
N31 C35 C34 104.9(3) . . ?
C36 C35 C34 113.3(3) . . ?
N31 C35 H35 109.0 . . ?
C36 C35 H35 109.0 . . ?
C34 C35 H35 109.0 . . ?
O38 C36 O37 126.5(3) . . ?
O38 C36 C35 118.1(3) . . ?
O37 C36 C35 115.4(3) . . ?
C43 C41 C46 111.9(7) . . ?
C43 C41 C42 111.4(3) . . ?
C46 C41 C42 109.0(7) . . ?
C43 C41 C46B 109.1(11) . . ?
C42 C41 C46B 116.7(11) . . ?
C43 C41 H41 108.2 . . ?
C46 C41 H41 108.2 . . ?
C42 C41 H41 108.2 . . ?
C43 C41 H41B 106.4 . . ?
C42 C41 H41B 106.4 . . ?
C46B C41 H41B 106.4 . . ?
C41 C42 H42A 109.5 . . ?
C41 C42 H42B 109.5 . . ?
H42A C42 H42B 109.5 . . ?
C41 C42 H42C 109.5 . . ?
H42A C42 H42C 109.5 . . ?
H42B C42 H42C 109.5 . . ?
O44 C43 O45 122.9(4) . . ?
O44 C43 C41 124.2(4) . . ?
O45 C43 C41 112.9(3) . . ?
C43 O45 H45 109.5 . . ?
C47 C46 C51 115.0(7) . . ?
C47 C46 C41 122.8(10) . . ?
C51 C46 C41 122.2(9) . . ?
C46 C47 C48 123.3(8) . . ?
C46 C47 H47 118.4 . . ?
C48 C47 H47 118.4 . . ?
C49 C48 C47 120.9(8) . . ?
C49 C48 H48 119.5 . . ?
C47 C48 H48 119.5 . . ?
C50 C49 C48 116.5(7) . . ?
C50 C49 C52 122.1(8) . . ?
C48 C49 C52 121.4(9) . . ?
C49 C50 C51 122.5(7) . . ?
C49 C50 H50 118.8 . . ?
C51 C50 H50 118.8 . . ?
C50 C51 C46 121.8(7) . . ?
C50 C51 H51 119.1 . . ?
C46 C51 H51 119.1 . . ?
C49 C52 C53 117.0(9) . . ?
C49 C52 H52A 108.1 . . ?
C53 C52 H52A 108.1 . . ?
C49 C52 H52B 108.1 . . ?
C53 C52 H52B 108.1 . . ?
H52A C52 H52B 107.3 . . ?
C54 C53 C55 107.2(13) . . ?
C54 C53 C52 107.1(14) . . ?
C55 C53 C52 111.1(8) . . ?
C54 C53 H53 110.4 . . ?
C55 C53 H53 110.4 . . ?
C52 C53 H53 110.4 . . ?
C53 C54 H54A 109.5 . . ?
C53 C54 H54B 109.5 . . ?
H54A C54 H54B 109.5 . . ?
C53 C54 H54C 109.5 . . ?
H54A C54 H54C 109.5 . . ?
H54B C54 H54C 109.5 . . ?
C53 C55 H55A 109.5 . . ?
C53 C55 H55B 109.5 . . ?
H55A C55 H55B 109.5 . . ?
C53 C55 H55C 109.5 . . ?
H55A C55 H55C 109.5 . . ?
H55B C55 H55C 109.5 . . ?
C47B C46B C51B 120.0 . . ?
C47B C46B C41 117.6(13) . . ?
C51B C46B C41 122.1(13) . . ?
C46B C47B C48B 120.0 . . ?
C46B C47B H47B 120.0 . . ?
C48B C47B H47B 120.0 . . ?
C49B C48B C47B 120.0 . . ?
C49B C48B H48B 120.0 . . ?
C47B C48B H48B 120.0 . . ?
C50B C49B C48B 120.0 . . ?
C50B C49B C52B 120.2(11) . . ?
C48B C49B C52B 119.7(11) . . ?
C49B C50B C51B 120.0 . . ?
C49B C50B H50B 120.0 . . ?
C51B C50B H50B 120.0 . . ?
C50B C51B C46B 120.0 . . ?
C50B C51B H51B 120.0 . . ?
C46B C51B H51B 120.0 . . ?
C49B C52B C53B 115.5(14) . . ?
C49B C52B H52C 108.4 . . ?
C53B C52B H52C 108.4 . . ?
C49B C52B H52D 108.4 . . ?
C53B C52B H52D 108.4 . . ?
H52C C52B H52D 107.5 . . ?
C52B C53B C55B 109.9(16) . . ?
C52B C53B C54B 104(2) . . ?
C55B C53B C54B 113(2) . . ?
C52B C53B H53B 109.8 . . ?
C55B C53B H53B 109.8 . . ?
C54B C53B H53B 109.8 . . ?
C53B C54B H54D 109.5 . . ?
C53B C54B H54E 109.5 . . ?
H54D C54B H54E 109.5 . . ?
C53B C54B H54F 109.5 . . ?
H54D C54B H54F 109.5 . . ?
H54E C54B H54F 109.5 . . ?
C53B C55B H55D 109.5 . . ?
C53B C55B H55E 109.5 . . ?
H55D C55B H55E 109.5 . . ?
C53B C55B H55F 109.5 . . ?
H55D C55B H55F 109.5 . . ?
H55E C55B H55F 109.5 . . ?

loop_
_geom_bond_atom_site_label_1
_geom_bond_atom_site_label_2
_geom_bond_distance
_geom_bond_site_symmetry_2
_geom_bond_publ_flag
N1 C2 1.498(4) . ?
N1 C5 1.505(4) . ?
N1 H1A 0.8900 . ?
N1 H1AB 0.8900 . ?
C2 C3B 1.477(11) . ?
C2 C3 1.512(10) . ?
C2 H2A 0.9700 . ?
C2 H2B 0.9700 . ?
C2 H2C 0.9700 . ?
C2 H2D 0.9700 . ?
C3 C4 1.475(8) . ?
C3 H3A 0.9700 . ?
C3 H3AB 0.9700 . ?
C3B C4 1.564(12) . ?
C3B H3BA 0.9700 . ?
C3B H3BB 0.9700 . ?
C4 C5 1.531(5) . ?
C4 H4A 0.9700 . ?
C4 H4B 0.9700 . ?
C4 H4C 0.9700 . ?
C4 H4D 0.9700 . ?
C5 C6 1.532(5) . ?
C5 H5 0.9800 . ?
C6 O7 1.249(4) . ?
C6 O8 1.259(4) . ?
C11 C16B 1.497(10) . ?
C11 C13 1.508(5) . ?
C11 C12 1.540(5) . ?
C11 C16 1.612(10) . ?
C11 H11 0.9800 . ?
C11 H11B 0.9800 . ?
C12 H12A 0.9600 . ?
C12 H12B 0.9600 . ?
C12 H12C 0.9600 . ?
C13 O14 1.213(4) . ?
C13 O15 1.322(4) . ?
O15 H15 0.8200 . ?
C16 C17 1.3900 . ?
C16 C21 1.3900 . ?
C17 C18 1.3900 . ?
C17 H17 0.9300 . ?
C18 C19 1.3900 . ?
C18 H18 0.9300 . ?
C19 C20 1.3900 . ?
C19 C22 1.560(7) . ?
C20 C21 1.3900 . ?
C20 H20 0.9300 . ?
C21 H21 0.9300 . ?
C22 C23 1.444(9) . ?
C22 H22A 0.9700 . ?
C22 H22B 0.9700 . ?
C23 C25 1.455(9) . ?
C23 C24 1.526(9) . ?
C23 H23 0.9800 . ?
C24 H24A 0.9600 . ?
C24 H24B 0.9600 . ?
C24 H24C 0.9600 . ?
C25 H25A 0.9600 . ?
C25 H25B 0.9600 . ?
C25 H25C 0.9600 . ?
C16B C17B 1.3900 . ?
C16B C21B 1.3900 . ?
C17B C18B 1.3900 . ?
C17B H17B 0.9300 . ?
C18B C19B 1.3900 . ?
C18B H18B 0.9300 . ?
C19B C20B 1.3900 . ?
C19B C22B 1.566(7) . ?
C20B C21B 1.3900 . ?
C20B H20B 0.9300 . ?
C21B H21B 0.9300 . ?
C22B C23B 1.450(8) . ?
C22B H22C 0.9700 . ?
C22B H22D 0.9700 . ?
C23B C25B 1.453(8) . ?
C23B C24B 1.524(8) . ?
C23B H23B 0.9800 . ?
C24B H24D 0.9600 . ?
C24B H24E 0.9600 . ?
C24B H24F 0.9600 . ?
C25B H25D 0.9600 . ?
C25B H25E 0.9600 . ?
C25B H25F 0.9600 . ?
N31 C32 1.501(4) . ?
N31 C35 1.508(4) . ?
N31 H31A 0.8900 . ?
N31 H31B 0.8900 . ?
C32 C33B 1.504(12) . ?
C32 C33 1.510(9) . ?
C32 H32A 0.9700 . ?
C32 H32B 0.9700 . ?
C32 H32C 0.9700 . ?
C32 H32D 0.9700 . ?
C33 C34 1.508(9) . ?
C33 H33A 0.9700 . ?
C33 H33B 0.9700 . ?
C33B C34 1.499(13) . ?
C33B H33C 0.9700 . ?
C33B H33D 0.9700 . ?
C34 C35 1.530(5) . ?
C34 H34A 0.9700 . ?
C34 H34B 0.9700 . ?
C34 H34C 0.9700 . ?
C34 H34D 0.9700 . ?
C35 C36 1.523(5) . ?
C35 H35 0.9800 . ?
C36 O38 1.254(4) . ?
C36 O37 1.264(4) . ?
C41 C43 1.507(5) . ?
C41 C46 1.524(11) . ?
C41 C42 1.543(5) . ?
C41 C46B 1.551(14) . ?
C41 H41 0.9800 . ?
C41 H41B 0.9800 . ?
C42 H42A 0.9600 . ?
C42 H42B 0.9600 . ?
C42 H42C 0.9600 . ?
C43 O44 1.212(4) . ?
C43 O45 1.315(4) . ?
O45 H45 0.8200 . ?
C46 C47 1.383(9) . ?
C46 C51 1.404(9) . ?
C47 C48 1.398(11) . ?
C47 H47 0.9300 . ?
C48 C49 1.385(11) . ?
C48 H48 0.9300 . ?
C49 C50 1.380(10) . ?
C49 C52 1.518(12) . ?
C50 C51 1.389(9) . ?
C50 H50 0.9300 . ?
C51 H51 0.9300 . ?
C52 C53 1.528(16) . ?
C52 H52A 0.9700 . ?
C52 H52B 0.9700 . ?
C53 C54 1.50(2) . ?
C53 C55 1.518(14) . ?
C53 H53 0.9800 . ?
C54 H54A 0.9600 . ?
C54 H54B 0.9600 . ?
C54 H54C 0.9600 . ?
C55 H55A 0.9600 . ?
C55 H55B 0.9600 . ?
C55 H55C 0.9600 . ?
C46B C47B 1.3900 . ?
C46B C51B 1.3900 . ?
C47B C48B 1.3900 . ?
C47B H47B 0.9300 . ?
C48B C49B 1.3900 . ?
C48B H48B 0.9300 . ?
C49B C50B 1.3900 . ?
C49B C52B 1.56(2) . ?
C50B C51B 1.3900 . ?
C50B H50B 0.9300 . ?
C51B H51B 0.9300 . ?
C52B C53B 1.56(3) . ?
C52B H52C 0.9700 . ?
C52B H52D 0.9700 . ?
C53B C55B 1.58(3) . ?
C53B C54B 1.75(4) . ?
C53B H53B 0.9800 . ?
C54B H54D 0.9600 . ?
C54B H54E 0.9600 . ?
C54B H54F 0.9600 . ?
C55B H55D 0.9600 . ?
C55B H55E 0.9600 . ?
C55B H55F 0.9600 . ?

loop_
_geom_torsion_atom_site_label_1
_geom_torsion_atom_site_label_2
_geom_torsion_atom_site_label_3
_geom_torsion_atom_site_label_4
_geom_torsion
_geom_torsion_site_symmetry_1
_geom_torsion_site_symmetry_2
_geom_torsion_site_symmetry_3
_geom_torsion_site_symmetry_4
_geom_torsion_publ_flag
C5 N1 C2 C3B -17.8(8) . . . . ?
C5 N1 C2 C3 27.5(6) . . . . ?
N1 C2 C3 C4 -38.0(9) . . . . ?
N1 C2 C3B C4 34.5(10) . . . . ?
C2 C3 C4 C5 34.5(9) . . . . ?
C2 C3B C4 C5 -38.8(9) . . . . ?
C2 N1 C5 C4 -7.2(4) . . . . ?
C2 N1 C5 C6 115.0(3) . . . . ?
C3 C4 C5 N1 -16.8(7) . . . . ?
C3B C4 C5 N1 27.8(7) . . . . ?
C3 C4 C5 C6 -137.8(7) . . . . ?
C3B C4 C5 C6 -93.2(7) . . . . ?
N1 C5 C6 O7 2.1(4) . . . . ?
C4 C5 C6 O7 119.0(4) . . . . ?
N1 C5 C6 O8 -179.2(3) . . . . ?
C4 C5 C6 O8 -62.2(4) . . . . ?
C16B C11 C13 O14 -101.4(7) . . . . ?
C12 C11 C13 O14 24.4(5) . . . . ?
C16 C11 C13 O14 -99.5(7) . . . . ?
C16B C11 C13 O15 77.5(7) . . . . ?
C12 C11 C13 O15 -156.8(3) . . . . ?
C16 C11 C13 O15 79.3(7) . . . . ?
C13 C11 C16 C17 64.2(10) . . . . ?
C12 C11 C16 C17 -59.4(10) . . . . ?
C13 C11 C16 C21 -120.1(9) . . . . ?
C12 C11 C16 C21 116.3(9) . . . . ?
C21 C16 C17 C18 0.0 . . . . ?
C11 C16 C17 C18 175.8(12) . . . . ?
C16 C17 C18 C19 0.0 . . . . ?
C17 C18 C19 C20 0.0 . . . . ?
C17 C18 C19 C22 -179.1(11) . . . . ?
C18 C19 C20 C21 0.0 . . . . ?
C22 C19 C20 C21 179.1(11) . . . . ?
C19 C20 C21 C16 0.0 . . . . ?
C17 C16 C21 C20 0.0 . . . . ?
C11 C16 C21 C20 -175.7(12) . . . . ?
C18 C19 C22 C23 119.0(13) . . . . ?
C20 C19 C22 C23 -60.1(16) . . . . ?
C19 C22 C23 C25 -53(2) . . . . ?
C19 C22 C23 C24 173.6(12) . . . . ?
C13 C11 C16B C17B 49.9(9) . . . . ?
C12 C11 C16B C17B -75.6(9) . . . . ?
C13 C11 C16B C21B -132.0(7) . . . . ?
C12 C11 C16B C21B 102.5(8) . . . . ?
C21B C16B C17B C18B 0.0 . . . . ?
C11 C16B C17B C18B 178.1(11) . . . . ?
C16B C17B C18B C19B 0.0 . . . . ?
C17B C18B C19B C20B 0.0 . . . . ?
C17B C18B C19B C22B 178.1(11) . . . . ?
C18B C19B C20B C21B 0.0 . . . . ?
C22B C19B C20B C21B -178.1(11) . . . . ?
C19B C20B C21B C16B 0.0 . . . . ?
C17B C16B C21B C20B 0.0 . . . . ?
C11 C16B C21B C20B -178.2(10) . . . . ?
C18B C19B C22B C23B 127.2(11) . . . . ?
C20B C19B C22B C23B -54.7(14) . . . . ?
C19B C22B C23B C25B -45.7(19) . . . . ?
C19B C22B C23B C24B 179.6(11) . . . . ?
C35 N31 C32 C33B -17.0(10) . . . . ?
C35 N31 C32 C33 26.5(7) . . . . ?
N31 C32 C33 C34 -38.1(9) . . . . ?
N31 C32 C33B C34 32.8(14) . . . . ?
C32 C33B C34 C35 -36.0(14) . . . . ?
C32 C33 C34 C35 35.6(10) . . . . ?
C32 N31 C35 C36 118.1(3) . . . . ?
C32 N31 C35 C34 -4.9(4) . . . . ?
C33B C34 C35 N31 25.0(10) . . . . ?
C33 C34 C35 N31 -18.9(7) . . . . ?
C33B C34 C35 C36 -96.9(9) . . . . ?
C33 C34 C35 C36 -140.8(7) . . . . ?
N31 C35 C36 O38 -1.0(4) . . . . ?
C34 C35 C36 O38 117.1(4) . . . . ?
N31 C35 C36 O37 179.3(3) . . . . ?
C34 C35 C36 O37 -62.7(4) . . . . ?
C46 C41 C43 O44 -105.0(8) . . . . ?
C42 C41 C43 O44 17.3(5) . . . . ?
C46B C41 C43 O44 -112.9(10) . . . . ?
C46 C41 C43 O45 75.5(7) . . . . ?
C42 C41 C43 O45 -162.2(3) . . . . ?
C46B C41 C43 O45 67.6(10) . . . . ?
C43 C41 C46 C47 -121.9(10) . . . . ?
C42 C41 C46 C47 114.5(10) . . . . ?
C43 C41 C46 C51 55.7(13) . . . . ?
C42 C41 C46 C51 -67.9(12) . . . . ?
C51 C46 C47 C48 0.6(12) . . . . ?
C41 C46 C47 C48 178.4(15) . . . . ?
C46 C47 C48 C49 0.0(13) . . . . ?
C47 C48 C49 C50 -0.4(12) . . . . ?
C47 C48 C49 C52 179.3(12) . . . . ?
C48 C49 C50 C51 0.1(12) . . . . ?
C52 C49 C50 C51 -179.6(11) . . . . ?
C49 C50 C51 C46 0.6(13) . . . . ?
C47 C46 C51 C50 -1.0(12) . . . . ?
C41 C46 C51 C50 -178.7(14) . . . . ?
C50 C49 C52 C53 130.0(11) . . . . ?
C48 C49 C52 C53 -49.7(15) . . . . ?
C49 C52 C53 C54 -64.2(17) . . . . ?
C49 C52 C53 C55 179.0(9) . . . . ?
C43 C41 C46B C47B -131.1(10) . . . . ?
C42 C41 C46B C47B 101.7(11) . . . . ?
C43 C41 C46B C51B 55.6(17) . . . . ?
C42 C41 C46B C51B -71.6(17) . . . . ?
C51B C46B C47B C48B 0.0 . . . . ?
C41 C46B C47B C48B -173(2) . . . . ?
C46B C47B C48B C49B 0.0 . . . . ?
C47B C48B C49B C50B 0.0 . . . . ?
C47B C48B C49B C52B -175.8(18) . . . . ?
C48B C49B C50B C51B 0.0 . . . . ?
C52B C49B C50B C51B 175.8(18) . . . . ?
C49B C50B C51B C46B 0.0 . . . . ?
C47B C46B C51B C50B 0.0 . . . . ?
C41 C46B C51B C50B 173(2) . . . . ?
C50B C49B C52B C53B 68(2) . . . . ?
C48B C49B C52B C53B -116.5(17) . . . . ?
C49B C52B C53B C55B -176.4(14) . . . . ?
C49B C52B C53B C54B 62(3) . . . . ?
